data_7053460
loop_
_publ_author_name
'Uhl, Werner'
'Rohling, Martina'
'K\"osters, Jutta'

_publ_section_title
;
 Hydroalumination of dialkynylgermanes---synthesis of
 alkenyl--alkynylgermanes with intramolecular aluminium--carbon
 interactions
;
_journal_issue 8
_journal_name_full 'New Journal of Chemistry'
_journal_page_first 1630
_journal_paper_doi 10.1039/c0nj00050g
_journal_volume 34
_journal_year 2010
_chemical_formula_sum 'C42 H59 Al Ge Si4'
_chemical_formula_weight 775.82
_chemical_name_systematic
;
?
;
_space_group_IT_number 2
_symmetry_cell_setting triclinic
_symmetry_space_group_name_Hall '-P 1'
_symmetry_space_group_name_H-M 'P -1'
_atom_sites_solution_hydrogens geom
_atom_sites_solution_primary direct
_atom_sites_solution_secondary difmap
_audit_creation_method SHELXL-97
_cell_angle_alpha 74.1410(10)
_cell_angle_beta 81.1020(10)
_cell_angle_gamma 79.0390(10)
_cell_formula_units_Z 4
_cell_length_a 11.8818(2)
_cell_length_b 17.6370(3)
_cell_length_c 23.2730(3)
_cell_measurement_reflns_used 8969
_cell_measurement_temperature 243(2)
_cell_measurement_theta_max 72.387
_cell_measurement_theta_min 2.875
_cell_volume 4578.53(13)
_computing_cell_refinement 'Bruker SAINT+'
_computing_data_collection 'Bruker SMART'
_computing_data_reduction 'Bruker SHELXTL'
_computing_molecular_graphics 'Bruker SHELXTL'
_computing_publication_material 'Bruker SHELXTL'
_computing_structure_refinement 'SHELXL-97 (Sheldrick, 1997)'
_computing_structure_solution 'SHELXS-97 (Sheldrick, 1990)'
_diffrn_ambient_temperature 243(2)
_diffrn_measured_fraction_theta_full 0.858
_diffrn_measured_fraction_theta_max 0.858
_diffrn_measurement_device_type 'CCD area detector'
_diffrn_measurement_method 'omega scans'
_diffrn_radiation_monochromator graphite
_diffrn_radiation_source 'rotating anode'
_diffrn_radiation_type CuK\a
_diffrn_radiation_wavelength 1.54184
_diffrn_reflns_av_R_equivalents 0.0566
_diffrn_reflns_av_sigmaI/netI 0.0820
_diffrn_reflns_limit_h_max 13
_diffrn_reflns_limit_h_min -14
_diffrn_reflns_limit_k_max 18
_diffrn_reflns_limit_k_min -21
_diffrn_reflns_limit_l_max 28
_diffrn_reflns_limit_l_min -26
_diffrn_reflns_number 27196
_diffrn_reflns_theta_full 72.58
_diffrn_reflns_theta_max 72.58
_diffrn_reflns_theta_min 1.99
_exptl_absorpt_coefficient_mu 2.281
_exptl_absorpt_correction_T_max 0.7559
_exptl_absorpt_correction_T_min 0.5780
_exptl_absorpt_correction_type empirical
_exptl_absorpt_process_details SADABS
_exptl_crystal_colour colourless
_exptl_crystal_density_diffrn 1.125
_exptl_crystal_density_method 'not measured'
_exptl_crystal_description block
_exptl_crystal_F_000 1648
_exptl_crystal_size_max 0.27
_exptl_crystal_size_mid 0.17
_exptl_crystal_size_min 0.13
_refine_diff_density_max 0.733
_refine_diff_density_min -0.943
_refine_diff_density_rms 0.096
_refine_ls_extinction_method none
_refine_ls_goodness_of_fit_ref 1.240
_refine_ls_hydrogen_treatment constr
_refine_ls_matrix_type full
_refine_ls_number_parameters 944
_refine_ls_number_reflns 15605
_refine_ls_number_restraints 36
_refine_ls_restrained_S_all 1.239
_refine_ls_R_factor_all 0.0886
_refine_ls_R_factor_gt 0.0760
_refine_ls_shift/su_max 0.008
_refine_ls_shift/su_mean 0.000
_refine_ls_structure_factor_coef Fsqd
_refine_ls_weighting_details 'calc w=1/[\s^2^(Fo^2^)+(0.1000P)^2^+0.0000P] where P=(Fo^2^+2Fc^2^)/3'
_refine_ls_weighting_scheme calc
_refine_ls_wR_factor_gt 0.1990
_refine_ls_wR_factor_ref 0.2104
_reflns_number_gt 12009
_reflns_number_total 15605
_reflns_threshold_expression >2sigma(I)
_cod_data_source_file c0nj00050g.txt
_cod_data_source_block sad1_7
_cod_original_cell_volume 4578.53(12)
_cod_original_sg_symbol_H-M P-1
_cod_database_code 7053460

loop_
_symmetry_equiv_pos_as_xyz
'x, y, z'
'-x, -y, -z'

loop_
_atom_site_label
_atom_site_type_symbol
_atom_site_fract_x
_atom_site_fract_y
_atom_site_fract_z
_atom_site_U_iso_or_equiv
_atom_site_adp_type
_atom_site_occupancy
_atom_site_symmetry_multiplicity
_atom_site_calc_flag
_atom_site_refinement_flags
_atom_site_disorder_assembly
_atom_site_disorder_group
Ge1 Ge 0.36431(4) 0.14093(3) 0.153428(18) 0.04535(14) Uani 1 1 d . . .
C131 C 0.5250(4) 0.1113(3) 0.13551(19) 0.0597(11) Uani 1 1 d . . .
C132 C 0.6267(4) 0.0852(3) 0.12750(19) 0.0604(11) Uani 1 1 d . . .
C133 C 0.7465(4) 0.0548(3) 0.11701(19) 0.0583(10) Uani 1 1 d . . .
C134 C 0.7849(5) 0.0119(4) 0.0746(2) 0.0804(15) Uani 1 1 d . . .
H134 H 0.7306 0.0021 0.0520 0.097 Uiso 1 1 calc R . .
C135 C 0.9001(5) -0.0172(5) 0.0641(3) 0.105(2) Uani 1 1 d . . .
H135 H 0.9261 -0.0471 0.0344 0.126 Uiso 1 1 calc R . .
C136 C 0.9767(5) -0.0032(5) 0.0961(3) 0.107(2) Uani 1 1 d . . .
H136 H 1.0573 -0.0222 0.0880 0.128 Uiso 1 1 calc R . .
C137 C 0.9418(5) 0.0370(5) 0.1392(3) 0.099(2) Uani 1 1 d . . .
H137 H 0.9970 0.0447 0.1624 0.119 Uiso 1 1 calc R . .
C138 C 0.8267(4) 0.0670(4) 0.1498(2) 0.0768(14) Uani 1 1 d . . .
H138 H 0.8020 0.0964 0.1799 0.092 Uiso 1 1 calc R . .
C141 C 0.3023(3) 0.0610(2) 0.21953(15) 0.0410(8) Uani 1 1 d . . .
C142 C 0.2776(3) -0.0083(2) 0.21483(15) 0.0450(8) Uani 1 1 d . . .
H142 H 0.2410 -0.0383 0.2515 0.054 Uiso 1 1 calc R . .
C143 C 0.2952(4) -0.0484(2) 0.16454(17) 0.0528(10) Uani 1 1 d D . .
C144 C 0.2306(5) -0.1072(3) 0.1689(2) 0.0703(13) Uani 1 1 d D . .
H144 H 0.1758 -0.1205 0.2036 0.084 Uiso 1 1 calc R . .
C145 C 0.2431(6) -0.1476(4) 0.1243(3) 0.0968(19) Uani 1 1 d D . .
H145 H 0.1970 -0.1882 0.1279 0.116 Uiso 1 1 calc R . .
C146 C 0.3221(7) -0.1290(4) 0.0749(3) 0.108(2) Uani 1 1 d D . .
H146 H 0.3308 -0.1564 0.0437 0.129 Uiso 1 1 calc R . .
C147 C 0.3884(6) -0.0715(3) 0.0699(2) 0.0908(19) Uani 1 1 d D . .
H147 H 0.4426 -0.0584 0.0350 0.109 Uiso 1 1 calc R . .
C148 C 0.3780(4) -0.0322(3) 0.1150(2) 0.0665(12) Uani 1 1 d D . .
H148 H 0.4275 0.0061 0.1122 0.080 Uiso 1 1 calc R . .
C151 C 0.3484(4) 0.2432(2) 0.17192(17) 0.0510(9) Uani 1 1 d . . .
C152 C 0.4438(5) 0.2792(3) 0.1693(2) 0.0702(13) Uani 1 1 d . . .
H152 H 0.5195 0.2522 0.1595 0.084 Uiso 1 1 calc R . .
C153 C 0.4312(6) 0.3535(4) 0.1807(3) 0.0934(18) Uani 1 1 d . . .
H153 H 0.4983 0.3774 0.1785 0.112 Uiso 1 1 calc R . .
C154 C 0.3241(7) 0.3936(3) 0.1952(3) 0.0956(19) Uani 1 1 d . . .
H154 H 0.3166 0.4447 0.2038 0.115 Uiso 1 1 calc R . .
C155 C 0.2282(6) 0.3602(3) 0.1972(3) 0.0891(18) Uani 1 1 d . . .
H155 H 0.1530 0.3884 0.2064 0.107 Uiso 1 1 calc R . .
C156 C 0.2396(4) 0.2845(3) 0.1859(2) 0.0648(12) Uani 1 1 d . . .
H156 H 0.1720 0.2611 0.1879 0.078 Uiso 1 1 calc R . .
C161 C 0.2943(4) 0.1561(2) 0.08080(16) 0.0513(9) Uani 1 1 d . . .
C162 C 0.3587(5) 0.1649(3) 0.02476(19) 0.0707(13) Uani 1 1 d . . .
H162 H 0.4402 0.1649 0.0218 0.085 Uiso 1 1 calc R . .
C163 C 0.3077(6) 0.1737(4) -0.0270(2) 0.0924(19) Uani 1 1 d . . .
H163 H 0.3538 0.1787 -0.0652 0.111 Uiso 1 1 calc R . .
C164 C 0.1913(6) 0.1753(4) -0.0232(2) 0.0897(18) Uani 1 1 d . . .
H164 H 0.1560 0.1817 -0.0590 0.108 Uiso 1 1 calc R . .
C165 C 0.1244(5) 0.1677(3) 0.0310(2) 0.0818(15) Uani 1 1 d . . .
H165 H 0.0427 0.1689 0.0332 0.098 Uiso 1 1 calc R . .
C166 C 0.1768(4) 0.1582(3) 0.08291(19) 0.0650(12) Uani 1 1 d . . .
H166 H 0.1301 0.1529 0.1209 0.078 Uiso 1 1 calc R . .
Al1 Al 0.28154(9) 0.06557(6) 0.30468(4) 0.0387(2) Uani 1 1 d . . .
C1 C 0.1713(3) 0.0047(2) 0.36105(15) 0.0427(8) Uani 1 1 d . . .
H1 H 0.1631 0.0287 0.3941 0.051 Uiso 1 1 calc R . .
Si11 Si 0.21481(12) -0.10282(7) 0.39960(5) 0.0587(3) Uani 1 1 d . . .
C111 C 0.0928(5) -0.1447(3) 0.4531(2) 0.0902(18) Uani 1 1 d . . .
H11A H 0.1195 -0.1984 0.4744 0.108 Uiso 1 1 calc R . .
H11B H 0.0310 -0.1446 0.4309 0.108 Uiso 1 1 calc R . .
H11C H 0.0657 -0.1125 0.4811 0.108 Uiso 1 1 calc R . .
C112 C 0.2651(6) -0.1687(3) 0.3477(2) 0.099(2) Uani 1 1 d . . .
H11D H 0.3352 -0.1544 0.3242 0.119 Uiso 1 1 calc R . .
H11E H 0.2072 -0.1626 0.3215 0.119 Uiso 1 1 calc R . .
H11F H 0.2788 -0.2232 0.3706 0.119 Uiso 1 1 calc R . .
C113 C 0.3327(5) -0.1122(3) 0.4458(3) 0.0910(18) Uani 1 1 d . . .
H11G H 0.3990 -0.0943 0.4202 0.109 Uiso 1 1 calc R . .
H11H H 0.3524 -0.1671 0.4670 0.109 Uiso 1 1 calc R . .
H11I H 0.3078 -0.0802 0.4742 0.109 Uiso 1 1 calc R . .
Si12 Si 0.02147(10) 0.03515(8) 0.33719(5) 0.0587(3) Uani 1 1 d . . .
C121 C -0.0223(5) -0.0385(4) 0.3046(3) 0.0875(17) Uani 1 1 d . . .
H12A H 0.0266 -0.0419 0.2682 0.105 Uiso 1 1 calc R . .
H12B H -0.1009 -0.0218 0.2960 0.105 Uiso 1 1 calc R . .
H12C H -0.0151 -0.0898 0.3328 0.105 Uiso 1 1 calc R . .
C122 C 0.0059(5) 0.1313(3) 0.2776(3) 0.0828(16) Uani 1 1 d . . .
H12D H 0.0579 0.1256 0.2426 0.099 Uiso 1 1 calc R . .
H12E H 0.0238 0.1730 0.2923 0.099 Uiso 1 1 calc R . .
H12F H -0.0719 0.1447 0.2673 0.099 Uiso 1 1 calc R . .
C123 C -0.0850(5) 0.0516(5) 0.4022(3) 0.103(2) Uani 1 1 d . . .
H12G H -0.1614 0.0647 0.3900 0.124 Uiso 1 1 calc R . .
H12H H -0.0684 0.0948 0.4156 0.124 Uiso 1 1 calc R . .
H12I H -0.0800 0.0040 0.4343 0.124 Uiso 1 1 calc R . .
C2 C 0.3727(3) 0.1290(2) 0.32930(15) 0.0467(8) Uani 1 1 d . . .
H2 H 0.3806 0.1718 0.2939 0.056 Uiso 1 1 calc R . .
Si21 Si 0.52632(11) 0.07964(9) 0.33629(5) 0.0632(3) Uani 1 1 d . . .
C211 C 0.6279(5) 0.1514(5) 0.2961(3) 0.102(2) Uani 1 1 d . . .
H21A H 0.6065 0.1769 0.2565 0.123 Uiso 1 1 calc R . .
H21B H 0.7051 0.1229 0.2934 0.123 Uiso 1 1 calc R . .
H21C H 0.6240 0.1909 0.3180 0.123 Uiso 1 1 calc R . .
C212 C 0.5615(5) -0.0062(4) 0.3007(3) 0.0882(17) Uani 1 1 d . . .
H21D H 0.5505 0.0126 0.2589 0.106 Uiso 1 1 calc R . .
H21E H 0.5116 -0.0448 0.3202 0.106 Uiso 1 1 calc R . .
H21F H 0.6403 -0.0304 0.3049 0.106 Uiso 1 1 calc R . .
C213 C 0.5609(5) 0.0402(4) 0.4156(2) 0.100(2) Uani 1 1 d . . .
H21G H 0.6359 0.0082 0.4164 0.120 Uiso 1 1 calc R . .
H21H H 0.5044 0.0081 0.4384 0.120 Uiso 1 1 calc R . .
H21I H 0.5601 0.0839 0.4329 0.120 Uiso 1 1 calc R . .
Si22 Si 0.30188(14) 0.18347(9) 0.38686(6) 0.0714(4) Uani 1 1 d . . .
C221 C 0.2672(6) 0.1187(4) 0.4627(2) 0.0946(19) Uani 1 1 d . . .
H22A H 0.2157 0.0841 0.4604 0.114 Uiso 1 1 calc R . .
H22B H 0.2311 0.1513 0.4894 0.114 Uiso 1 1 calc R . .
H22C H 0.3369 0.0873 0.4775 0.114 Uiso 1 1 calc R . .
C222 C 0.1596(7) 0.2409(5) 0.3648(4) 0.145(4) Uani 1 1 d . . .
H22D H 0.1716 0.2858 0.3315 0.174 Uiso 1 1 calc R . .
H22E H 0.1167 0.2594 0.3981 0.174 Uiso 1 1 calc R . .
H22F H 0.1172 0.2071 0.3534 0.174 Uiso 1 1 calc R . .
C223 C 0.3929(9) 0.2548(6) 0.3957(4) 0.169(5) Uani 1 1 d . . .
H22G H 0.4717 0.2292 0.3969 0.203 Uiso 1 1 calc R . .
H22H H 0.3659 0.2706 0.4324 0.203 Uiso 1 1 calc R . .
H22I H 0.3878 0.3010 0.3624 0.203 Uiso 1 1 calc R . .
Ge2 Ge 0.18464(4) 0.39407(3) -0.15998(2) 0.05345(16) Uani 1 1 d . . .
C231 C 0.0388(4) 0.3655(4) -0.1263(2) 0.0717(13) Uani 1 1 d . . .
C232 C -0.0579(5) 0.3534(4) -0.1055(2) 0.0784(14) Uani 1 1 d . . .
C233 C -0.1747(5) 0.3410(3) -0.0787(3) 0.0780(15) Uani 1 1 d . . .
C234 C -0.1977(7) 0.2970(7) -0.0221(3) 0.145(4) Uani 1 1 d . . .
H234 H -0.1339 0.2711 0.0005 0.174 Uiso 1 1 calc R . .
C235 C -0.3065(8) 0.2871(7) 0.0048(4) 0.144(4) Uani 1 1 d . . .
H235 H -0.3186 0.2566 0.0457 0.173 Uiso 1 1 calc R . .
C236 C -0.3942(8) 0.3203(6) -0.0265(7) 0.153(5) Uani 1 1 d . . .
H236 H -0.4711 0.3154 -0.0076 0.184 Uiso 1 1 calc R . .
C237 C -0.3784(7) 0.3614(7) -0.0853(6) 0.177(5) Uani 1 1 d . . .
H237 H -0.4438 0.3833 -0.1076 0.212 Uiso 1 1 calc R . .
C238 C -0.2657(6) 0.3721(5) -0.1137(5) 0.139(3) Uani 1 1 d . . .
H238 H -0.2529 0.3996 -0.1553 0.167 Uiso 1 1 calc R . .
C241 C 0.1785(3) 0.4768(2) -0.23555(17) 0.0475(8) Uani 1 1 d . B .
C242 C 0.1551(4) 0.5547(3) -0.2385(2) 0.0662(13) Uani 1 1 d . . .
H242 H 0.1427 0.5844 -0.2788 0.079 Uiso 1 1 calc R A 1
C243 C 0.1428(15) 0.6072(10) -0.2008(7) 0.055(4) Uani 0.46(2) 1 d PD B 1
C244 C 0.1948(17) 0.6734(7) -0.2097(7) 0.078(4) Uani 0.46(2) 1 d PD B 1
H244 H 0.2430 0.6898 -0.2465 0.093 Uiso 0.46(2) 1 calc PR B 1
C245 C 0.180(2) 0.7176(10) -0.1667(9) 0.112(7) Uani 0.46(2) 1 d PD B 1
H245 H 0.2185 0.7626 -0.1726 0.134 Uiso 0.46(2) 1 calc PR B 1
C246 C 0.106(3) 0.6933(17) -0.1155(10) 0.128(14) Uani 0.46(2) 1 d PD B 1
H246 H 0.0974 0.7206 -0.0842 0.154 Uiso 0.46(2) 1 calc PR B 1
C247 C 0.0465(17) 0.6319(17) -0.1078(10) 0.117(10) Uani 0.46(2) 1 d PD B 1
H247 H -0.0091 0.6201 -0.0733 0.141 Uiso 0.46(2) 1 calc PR B 1
C248 C 0.0652(13) 0.5864(12) -0.1493(8) 0.068(5) Uani 0.46(2) 1 d PD B 1
H248 H 0.0258 0.5415 -0.1431 0.081 Uiso 0.46(2) 1 calc PR B 1
C24A C 0.1024(14) 0.5915(6) -0.1834(6) 0.049(3) Uani 0.54(2) 1 d PD B 2
C24B C 0.1325(16) 0.6640(6) -0.1873(6) 0.081(4) Uani 0.54(2) 1 d PD B 2
H24B H 0.1785 0.6891 -0.2225 0.097 Uiso 0.54(2) 1 calc PR B 2
C24C C 0.097(2) 0.7022(9) -0.1405(8) 0.097(6) Uani 0.54(2) 1 d PD B 2
H24C H 0.1141 0.7545 -0.1441 0.116 Uiso 0.54(2) 1 calc PR B 2
C24D C 0.0364(18) 0.6623(8) -0.0890(7) 0.103(6) Uani 0.54(2) 1 d PD B 2
H24D H 0.0170 0.6860 -0.0555 0.124 Uiso 0.54(2) 1 calc PR B 2
C24E C 0.0031(14) 0.5907(8) -0.0839(6) 0.083(4) Uani 0.54(2) 1 d PD B 2
H24E H -0.0408 0.5655 -0.0478 0.099 Uiso 0.54(2) 1 calc PR B 2
C24F C 0.0334(12) 0.5547(8) -0.1312(6) 0.059(3) Uani 0.54(2) 1 d PD B 2
H24F H 0.0081 0.5053 -0.1290 0.071 Uiso 0.54(2) 1 calc PR B 2
C251 C 0.2750(5) 0.2980(3) -0.17855(19) 0.0650(12) Uani 1 1 d . . .
C252 C 0.2244(6) 0.2362(3) -0.1839(2) 0.0773(15) Uani 1 1 d . . .
H252 H 0.1419 0.2404 -0.1786 0.093 Uiso 1 1 calc R . .
C253 C 0.2929(8) 0.1668(3) -0.1969(3) 0.105(2) Uani 1 1 d . . .
H253 H 0.2572 0.1240 -0.2004 0.126 Uiso 1 1 calc R . .
C254 C 0.4095(8) 0.1612(4) -0.2045(3) 0.110(3) Uani 1 1 d . . .
H254 H 0.4554 0.1144 -0.2142 0.132 Uiso 1 1 calc R . .
C255 C 0.4645(6) 0.2213(4) -0.1987(3) 0.100(2) Uani 1 1 d . . .
H255 H 0.5471 0.2162 -0.2033 0.121 Uiso 1 1 calc R . .
C256 C 0.3956(5) 0.2887(3) -0.1861(2) 0.0777(15) Uani 1 1 d . . .
H256 H 0.4322 0.3310 -0.1823 0.093 Uiso 1 1 calc R . .
C261 C 0.2500(4) 0.4210(3) -0.09800(17) 0.0575(10) Uani 1 1 d . . .
C262 C 0.3192(4) 0.4814(3) -0.1118(2) 0.0670(12) Uani 1 1 d . . .
H262 H 0.3379 0.5089 -0.1529 0.080 Uiso 1 1 calc R . .
C263 C 0.3611(5) 0.5016(4) -0.0656(2) 0.0829(15) Uani 1 1 d . . .
H263 H 0.4080 0.5431 -0.0755 0.099 Uiso 1 1 calc R . .
C264 C 0.3361(5) 0.4631(4) -0.0066(3) 0.0932(18) Uani 1 1 d . . .
H264 H 0.3623 0.4787 0.0248 0.112 Uiso 1 1 calc R . .
C265 C 0.2729(6) 0.4017(4) 0.0068(2) 0.0947(19) Uani 1 1 d . . .
H265 H 0.2601 0.3713 0.0477 0.114 Uiso 1 1 calc R . .
C266 C 0.2271(5) 0.3833(4) -0.0386(2) 0.0855(17) Uani 1 1 d . . .
H266 H 0.1781 0.3430 -0.0279 0.103 Uiso 1 1 calc R . .
Al2 Al 0.21065(10) 0.45149(6) -0.31428(5) 0.0424(2) Uani 1 1 d . . .
C3 C 0.3148(4) 0.5103(2) -0.37594(17) 0.0523(9) Uani 1 1 d . B .
H3 H 0.3320 0.4780 -0.4043 0.063 Uiso 1 1 calc R . .
Si31 Si 0.46212(12) 0.50927(9) -0.35575(6) 0.0693(4) Uani 1 1 d . . .
C311 C 0.5398(5) 0.4046(4) -0.3307(3) 0.108(2) Uani 1 1 d . B .
H31A H 0.5431 0.3772 -0.3615 0.130 Uiso 1 1 calc R . .
H31B H 0.4993 0.3771 -0.2944 0.130 Uiso 1 1 calc R . .
H31C H 0.6167 0.4062 -0.3236 0.130 Uiso 1 1 calc R . .
C312 C 0.4571(5) 0.5576(5) -0.2937(3) 0.107(2) Uani 1 1 d . B .
H31D H 0.5332 0.5664 -0.2909 0.129 Uiso 1 1 calc R . .
H31E H 0.4289 0.5237 -0.2566 0.129 Uiso 1 1 calc R . .
H31F H 0.4066 0.6079 -0.3016 0.129 Uiso 1 1 calc R . .
C313 C 0.5563(5) 0.5588(4) -0.4218(3) 0.0879(17) Uani 1 1 d . B .
H31G H 0.5261 0.6146 -0.4339 0.105 Uiso 1 1 calc R . .
H31H H 0.5584 0.5348 -0.4544 0.105 Uiso 1 1 calc R . .
H31I H 0.6329 0.5525 -0.4110 0.105 Uiso 1 1 calc R . .
Si32 Si 0.24455(13) 0.60739(7) -0.42229(6) 0.0671(4) Uani 1 1 d . . .
C321 C 0.2602(7) 0.6960(3) -0.3968(3) 0.108(2) Uani 1 1 d . B .
H32A H 0.3227 0.7207 -0.4212 0.130 Uiso 1 1 calc R . .
H32B H 0.2761 0.6793 -0.3556 0.130 Uiso 1 1 calc R . .
H32C H 0.1901 0.7335 -0.4003 0.130 Uiso 1 1 calc R . .
C322 C 0.0875(6) 0.6048(4) -0.4195(3) 0.110(2) Uani 1 1 d . B .
H32D H 0.0527 0.6522 -0.4463 0.132 Uiso 1 1 calc R . .
H32E H 0.0514 0.6020 -0.3793 0.132 Uiso 1 1 calc R . .
H32F H 0.0776 0.5587 -0.4316 0.132 Uiso 1 1 calc R . .
C323 C 0.3033(6) 0.6243(3) -0.5026(2) 0.0910(18) Uani 1 1 d . B .
H32G H 0.3804 0.6360 -0.5073 0.109 Uiso 1 1 calc R . .
H32H H 0.2556 0.6684 -0.5262 0.109 Uiso 1 1 calc R . .
H32I H 0.3043 0.5773 -0.5160 0.109 Uiso 1 1 calc R . .
C4 C 0.1337(3) 0.3701(2) -0.32701(17) 0.0495(9) Uani 1 1 d . B .
H4 H 0.1488 0.3281 -0.2916 0.059 Uiso 1 1 calc R . .
Si41 Si 0.20541(13) 0.31904(8) -0.38719(6) 0.0671(4) Uani 1 1 d . . .
C411 C 0.1917(6) 0.3854(4) -0.4643(2) 0.0919(19) Uani 1 1 d . B .
H41A H 0.1115 0.4031 -0.4697 0.110 Uiso 1 1 calc R . .
H41B H 0.2272 0.3564 -0.4936 0.110 Uiso 1 1 calc R . .
H41C H 0.2292 0.4307 -0.4694 0.110 Uiso 1 1 calc R . .
C412 C 0.3607(5) 0.2852(4) -0.3796(3) 0.099(2) Uani 1 1 d . B .
H41D H 0.4006 0.3305 -0.3915 0.119 Uiso 1 1 calc R . .
H41E H 0.3914 0.2495 -0.4048 0.119 Uiso 1 1 calc R . .
H41F H 0.3708 0.2580 -0.3385 0.119 Uiso 1 1 calc R . .
C413 C 0.1435(7) 0.2272(4) -0.3820(3) 0.118(3) Uani 1 1 d . B .
H41G H 0.1574 0.1894 -0.3444 0.142 Uiso 1 1 calc R . .
H41H H 0.1794 0.2040 -0.4144 0.142 Uiso 1 1 calc R . .
H41I H 0.0620 0.2409 -0.3846 0.142 Uiso 1 1 calc R . .
Si42 Si -0.02793(12) 0.38734(10) -0.31815(6) 0.0700(4) Uani 1 1 d . . .
C421 C -0.0938(5) 0.4703(4) -0.2817(3) 0.0883(17) Uani 1 1 d . B .
H42A H -0.0697 0.5193 -0.3057 0.106 Uiso 1 1 calc R . .
H42B H -0.0691 0.4585 -0.2424 0.106 Uiso 1 1 calc R . .
H42C H -0.1763 0.4756 -0.2783 0.106 Uiso 1 1 calc R . .
C422 C -0.0918(5) 0.4127(6) -0.3908(3) 0.118(3) Uani 1 1 d . B .
H42D H -0.1738 0.4276 -0.3839 0.142 Uiso 1 1 calc R . .
H42E H -0.0752 0.3671 -0.4075 0.142 Uiso 1 1 calc R . .
H42F H -0.0592 0.4563 -0.4184 0.142 Uiso 1 1 calc R . .
C423 C -0.0811(6) 0.2956(4) -0.2677(3) 0.108(2) Uani 1 1 d . B .
H42G H -0.0698 0.2916 -0.2270 0.130 Uiso 1 1 calc R . .
H42H H -0.0391 0.2493 -0.2798 0.130 Uiso 1 1 calc R . .
H42I H -0.1618 0.2990 -0.2706 0.130 Uiso 1 1 calc R . .

loop_
_atom_site_aniso_label
_atom_site_aniso_U_11
_atom_site_aniso_U_22
_atom_site_aniso_U_33
_atom_site_aniso_U_23
_atom_site_aniso_U_13
_atom_site_aniso_U_12
Ge1 0.0493(3) 0.0477(2) 0.0371(2) -0.00798(18) 0.00179(17) -0.01195(19)
C131 0.050(3) 0.063(2) 0.061(3) -0.013(2) 0.0171(19) -0.0175(19)
C132 0.066(3) 0.061(2) 0.052(2) -0.0087(19) 0.005(2) -0.021(2)
C133 0.053(3) 0.067(3) 0.052(2) -0.016(2) 0.0045(18) -0.012(2)
C134 0.063(3) 0.117(4) 0.078(3) -0.055(3) 0.000(2) -0.017(3)
C135 0.073(4) 0.143(6) 0.118(5) -0.085(5) 0.017(4) -0.011(4)
C136 0.059(4) 0.142(6) 0.118(5) -0.050(5) 0.003(3) 0.003(4)
C137 0.064(4) 0.154(6) 0.090(4) -0.042(4) -0.018(3) -0.019(4)
C138 0.063(3) 0.110(4) 0.071(3) -0.042(3) 0.002(2) -0.025(3)
C141 0.045(2) 0.0464(18) 0.0336(17) -0.0115(14) -0.0013(14) -0.0114(15)
C142 0.053(2) 0.0486(19) 0.0340(18) -0.0105(15) -0.0026(15) -0.0116(16)
C143 0.070(3) 0.0447(19) 0.046(2) -0.0189(17) -0.0081(18) -0.0029(18)
C144 0.083(3) 0.064(3) 0.075(3) -0.034(2) -0.003(2) -0.018(2)
C145 0.124(5) 0.086(4) 0.102(5) -0.056(4) -0.015(4) -0.019(4)
C146 0.159(7) 0.090(4) 0.090(4) -0.062(4) -0.012(4) -0.004(4)
C147 0.126(5) 0.079(3) 0.062(3) -0.038(3) 0.018(3) 0.004(3)
C148 0.086(3) 0.051(2) 0.057(3) -0.018(2) 0.005(2) 0.000(2)
C151 0.067(3) 0.0449(19) 0.042(2) -0.0054(16) -0.0075(17) -0.0177(18)
C152 0.081(3) 0.061(3) 0.074(3) -0.017(2) 0.002(2) -0.033(2)
C153 0.111(5) 0.084(4) 0.100(4) -0.028(3) 0.000(4) -0.053(4)
C154 0.139(6) 0.057(3) 0.102(4) -0.023(3) -0.036(4) -0.018(3)
C155 0.103(5) 0.070(3) 0.103(4) -0.036(3) -0.040(4) 0.008(3)
C156 0.072(3) 0.057(2) 0.073(3) -0.027(2) -0.017(2) -0.004(2)
C161 0.069(3) 0.049(2) 0.0360(19) -0.0154(16) -0.0008(17) -0.0062(18)
C162 0.084(3) 0.080(3) 0.042(2) -0.011(2) 0.001(2) -0.008(3)
C163 0.133(6) 0.095(4) 0.041(3) -0.015(3) 0.003(3) -0.010(4)
C164 0.127(5) 0.101(4) 0.044(3) -0.020(3) -0.031(3) -0.005(4)
C165 0.095(4) 0.094(4) 0.062(3) -0.022(3) -0.026(3) -0.010(3)
C166 0.069(3) 0.084(3) 0.045(2) -0.020(2) -0.0124(19) -0.007(2)
Al1 0.0433(6) 0.0405(5) 0.0344(5) -0.0105(4) -0.0014(4) -0.0127(4)
C1 0.050(2) 0.0472(18) 0.0340(17) -0.0110(14) 0.0007(14) -0.0186(16)
Si11 0.0795(8) 0.0521(6) 0.0455(6) -0.0017(5) -0.0084(5) -0.0266(6)
C111 0.120(5) 0.087(4) 0.060(3) 0.016(3) -0.008(3) -0.059(3)
C112 0.170(7) 0.051(3) 0.070(3) -0.010(2) -0.011(4) -0.011(3)
C113 0.101(4) 0.082(4) 0.085(4) 0.013(3) -0.040(3) -0.028(3)
Si12 0.0512(7) 0.0725(7) 0.0533(6) -0.0121(5) 0.0009(5) -0.0229(5)
C121 0.089(4) 0.099(4) 0.088(4) -0.017(3) -0.030(3) -0.042(3)
C122 0.068(3) 0.075(3) 0.091(4) -0.005(3) -0.009(3) 0.001(3)
C123 0.061(3) 0.161(6) 0.078(4) -0.034(4) 0.019(3) -0.012(4)
C2 0.059(2) 0.052(2) 0.0359(18) -0.0151(16) 0.0025(15) -0.0254(17)
Si21 0.0535(7) 0.0948(9) 0.0452(6) -0.0115(6) -0.0070(5) -0.0288(6)
C211 0.071(4) 0.156(6) 0.083(4) -0.011(4) 0.006(3) -0.065(4)
C212 0.072(4) 0.109(4) 0.078(4) -0.029(3) -0.013(3) 0.010(3)
C213 0.086(4) 0.162(6) 0.054(3) -0.010(3) -0.024(3) -0.038(4)
Si22 0.0996(11) 0.0678(8) 0.0599(7) -0.0332(6) 0.0090(7) -0.0346(7)
C221 0.118(5) 0.126(5) 0.052(3) -0.038(3) 0.020(3) -0.048(4)
C222 0.179(8) 0.125(6) 0.114(6) -0.062(5) -0.002(5) 0.053(6)
C223 0.231(10) 0.178(9) 0.165(8) -0.128(7) 0.072(7) -0.143(8)
Ge2 0.0558(3) 0.0643(3) 0.0442(3) -0.0235(2) 0.0021(2) -0.0106(2)
C231 0.059(3) 0.107(4) 0.056(3) -0.030(3) 0.007(2) -0.027(3)
C232 0.075(3) 0.099(4) 0.073(3) -0.040(3) 0.006(3) -0.026(3)
C233 0.068(3) 0.089(4) 0.087(4) -0.040(3) 0.019(3) -0.032(3)
C234 0.091(5) 0.262(12) 0.094(5) -0.045(6) 0.016(4) -0.078(6)
C235 0.105(6) 0.208(10) 0.120(6) -0.034(6) 0.038(5) -0.077(7)
C236 0.083(6) 0.120(7) 0.277(15) -0.110(8) 0.061(8) -0.046(5)
C237 0.064(5) 0.149(9) 0.293(16) -0.040(9) -0.013(7) 0.015(5)
C238 0.075(5) 0.119(6) 0.195(9) -0.008(6) -0.009(5) 0.002(4)
C241 0.046(2) 0.054(2) 0.048(2) -0.0203(17) -0.0127(16) -0.0060(16)
C242 0.082(3) 0.060(2) 0.066(3) -0.036(2) -0.028(2) 0.009(2)
C243 0.055(9) 0.068(9) 0.042(8) -0.020(7) -0.002(5) 0.002(6)
C244 0.100(12) 0.059(7) 0.082(9) -0.035(7) -0.004(8) -0.011(7)
C245 0.125(17) 0.110(12) 0.123(14) -0.081(11) -0.022(12) 0.012(11)
C246 0.16(3) 0.14(2) 0.10(2) -0.071(19) -0.058(19) 0.039(19)
C247 0.073(12) 0.19(3) 0.098(15) -0.10(2) 0.002(9) 0.039(14)
C248 0.046(9) 0.094(13) 0.069(11) -0.042(11) -0.003(7) 0.001(7)
C24A 0.059(10) 0.045(5) 0.042(7) -0.017(6) -0.006(6) 0.000(5)
C24B 0.117(12) 0.056(6) 0.075(8) -0.035(6) 0.000(7) -0.010(6)
C24C 0.120(16) 0.059(7) 0.118(15) -0.047(9) -0.014(13) 0.005(8)
C24D 0.136(15) 0.085(9) 0.086(10) -0.050(8) 0.001(9) 0.020(9)
C24E 0.076(10) 0.102(9) 0.066(7) -0.044(7) -0.002(6) 0.026(6)
C24F 0.047(7) 0.069(7) 0.061(7) -0.029(5) 0.003(5) 0.001(5)
C251 0.091(4) 0.055(2) 0.045(2) -0.0117(19) -0.006(2) -0.003(2)
C252 0.120(5) 0.066(3) 0.049(3) -0.015(2) -0.022(3) -0.010(3)
C253 0.195(8) 0.057(3) 0.067(4) -0.018(3) -0.039(4) -0.007(4)
C254 0.154(7) 0.090(4) 0.075(4) -0.033(3) -0.023(4) 0.031(5)
C255 0.117(5) 0.093(4) 0.082(4) -0.028(3) -0.012(4) 0.018(4)
C256 0.082(4) 0.076(3) 0.064(3) -0.023(2) 0.005(2) 0.011(3)
C261 0.061(3) 0.075(3) 0.039(2) -0.0220(19) -0.0030(17) -0.008(2)
C262 0.060(3) 0.086(3) 0.060(3) -0.020(2) -0.011(2) -0.017(2)
C263 0.081(4) 0.102(4) 0.077(4) -0.026(3) -0.016(3) -0.029(3)
C264 0.099(4) 0.129(5) 0.069(3) -0.047(4) -0.020(3) -0.021(4)
C265 0.128(5) 0.121(5) 0.042(3) -0.027(3) -0.004(3) -0.031(4)
C266 0.123(5) 0.097(4) 0.050(3) -0.033(3) 0.009(3) -0.041(3)
Al2 0.0470(6) 0.0410(5) 0.0433(6) -0.0152(4) -0.0033(4) -0.0114(4)
C3 0.067(3) 0.046(2) 0.048(2) -0.0141(17) -0.0023(18) -0.0212(18)
Si31 0.0690(9) 0.0768(8) 0.0696(8) -0.0169(7) 0.0013(6) -0.0391(7)
C311 0.071(4) 0.113(5) 0.122(5) 0.015(4) -0.019(3) -0.026(3)
C312 0.089(4) 0.179(7) 0.085(4) -0.061(4) 0.001(3) -0.066(5)
C313 0.087(4) 0.084(4) 0.100(4) -0.031(3) 0.024(3) -0.047(3)
Si32 0.0989(10) 0.0473(6) 0.0560(7) -0.0126(5) -0.0055(6) -0.0165(6)
C321 0.191(7) 0.048(3) 0.090(4) -0.017(3) -0.018(4) -0.028(4)
C322 0.106(5) 0.092(4) 0.117(5) -0.017(4) -0.018(4) 0.014(4)
C323 0.143(6) 0.067(3) 0.059(3) -0.010(2) -0.007(3) -0.019(3)
C4 0.056(2) 0.055(2) 0.046(2) -0.0199(17) 0.0036(16) -0.0249(18)
Si41 0.0870(9) 0.0650(7) 0.0635(7) -0.0341(6) 0.0125(6) -0.0368(7)
C411 0.113(5) 0.124(5) 0.053(3) -0.032(3) 0.011(3) -0.055(4)
C412 0.089(4) 0.080(4) 0.131(6) -0.050(4) 0.010(4) -0.005(3)
C413 0.162(7) 0.102(5) 0.124(5) -0.074(4) 0.038(5) -0.079(5)
Si42 0.0583(8) 0.1025(10) 0.0616(7) -0.0301(7) -0.0004(6) -0.0340(7)
C421 0.057(3) 0.120(5) 0.093(4) -0.042(4) -0.005(3) -0.004(3)
C422 0.082(5) 0.205(8) 0.089(4) -0.050(5) -0.032(3) -0.035(5)
C423 0.092(4) 0.140(6) 0.109(5) -0.040(4) 0.022(4) -0.074(4)

loop_
_atom_type_symbol
_atom_type_description
_atom_type_scat_dispersion_real
_atom_type_scat_dispersion_imag
_atom_type_scat_source
C C 0.0181 0.0091 'International Tables Vol C Tables 4.2.6.8 and 6.1.1.4'
H H 0.0000 0.0000 'International Tables Vol C Tables 4.2.6.8 and 6.1.1.4'
Al Al 0.2130 0.2455 'International Tables Vol C Tables 4.2.6.8 and 6.1.1.4'
Si Si 0.2541 0.3302 'International Tables Vol C Tables 4.2.6.8 and 6.1.1.4'
Ge Ge -1.0885 0.8855 'International Tables Vol C Tables 4.2.6.8 and 6.1.1.4'

loop_
_geom_angle_atom_site_label_1
_geom_angle_atom_site_label_2
_geom_angle_atom_site_label_3
_geom_angle
C131 Ge1 C161 107.17(19)
C131 Ge1 C151 104.82(19)
C161 Ge1 C151 108.58(16)
C131 Ge1 C141 110.88(17)
C161 Ge1 C141 112.33(16)
C151 Ge1 C141 112.66(15)
C132 C131 Ge1 173.8(4)
C131 C132 C133 179.0(5)
C134 C133 C138 118.3(4)
C134 C133 C132 120.8(5)
C138 C133 C132 120.9(4)
C133 C134 C135 121.0(5)
C133 C134 H134 119.5
C135 C134 H134 119.5
C136 C135 C134 119.3(6)
C136 C135 H135 120.3
C134 C135 H135 120.3
C137 C136 C135 121.4(6)
C137 C136 H136 119.3
C135 C136 H136 119.3
C136 C137 C138 119.8(6)
C136 C137 H137 120.1
C138 C137 H137 120.1
C137 C138 C133 120.1(5)
C137 C138 H138 119.9
C133 C138 H138 119.9
C142 C141 Ge1 124.9(3)
C142 C141 Al1 110.6(2)
Ge1 C141 Al1 124.21(19)
C141 C142 C143 133.4(3)
C141 C142 H142 113.3
C143 C142 H142 113.3
C144 C143 C148 118.5(4)
C144 C143 C142 118.1(4)
C148 C143 C142 123.4(4)
C143 C144 C145 121.4(5)
C143 C144 H144 119.3
C145 C144 H144 119.3
C146 C145 C144 119.3(6)
C146 C145 H145 120.3
C144 C145 H145 120.3
C147 C146 C145 120.3(5)
C147 C146 H146 119.9
C145 C146 H146 119.9
C146 C147 C148 120.6(5)
C146 C147 H147 119.7
C148 C147 H147 119.7
C147 C148 C143 119.9(5)
C147 C148 H148 120.1
C143 C148 H148 120.1
C152 C151 C156 117.9(4)
C152 C151 Ge1 121.3(3)
C156 C151 Ge1 120.7(3)
C153 C152 C151 120.8(5)
C153 C152 H152 119.6
C151 C152 H152 119.6
C154 C153 C152 121.1(6)
C154 C153 H153 119.4
C152 C153 H153 119.4
C155 C154 C153 119.4(6)
C155 C154 H154 120.3
C153 C154 H154 120.3
C154 C155 C156 120.2(6)
C154 C155 H155 119.9
C156 C155 H155 119.9
C151 C156 C155 120.5(5)
C151 C156 H156 119.7
C155 C156 H156 119.7
C166 C161 C162 117.4(4)
C166 C161 Ge1 120.6(3)
C162 C161 Ge1 122.0(4)
C163 C162 C161 121.5(5)
C163 C162 H162 119.2
C161 C162 H162 119.2
C164 C163 C162 119.4(5)
C164 C163 H163 120.3
C162 C163 H163 120.3
C163 C164 C165 121.0(5)
C163 C164 H164 119.5
C165 C164 H164 119.5
C164 C165 C166 119.1(6)
C164 C165 H165 120.5
C166 C165 H165 120.5
C161 C166 C165 121.6(4)
C161 C166 H166 119.2
C165 C166 H166 119.2
C2 Al1 C1 122.42(15)
C2 Al1 C141 118.83(15)
C1 Al1 C141 118.75(15)
Si11 C1 Si12 117.24(19)
Si11 C1 Al1 121.0(2)
Si12 C1 Al1 111.71(18)
Si11 C1 H1 100.7
Si12 C1 H1 100.7
Al1 C1 H1 100.7
C113 Si11 C112 107.7(3)
C113 Si11 C1 109.6(2)
C112 Si11 C1 114.2(2)
C113 Si11 C111 106.1(3)
C112 Si11 C111 107.3(3)
C1 Si11 C111 111.5(2)
Si11 C111 H11A 109.5
Si11 C111 H11B 109.5
H11A C111 H11B 109.5
Si11 C111 H11C 109.5
H11A C111 H11C 109.5
H11B C111 H11C 109.5
Si11 C112 H11D 109.5
Si11 C112 H11E 109.5
H11D C112 H11E 109.5
Si11 C112 H11F 109.5
H11D C112 H11F 109.5
H11E C112 H11F 109.5
Si11 C113 H11G 109.5
Si11 C113 H11H 109.5
H11G C113 H11H 109.5
Si11 C113 H11I 109.5
H11G C113 H11I 109.5
H11H C113 H11I 109.5
C121 Si12 C123 109.4(3)
C121 Si12 C122 105.1(3)
C123 Si12 C122 106.1(3)
C121 Si12 C1 113.1(2)
C123 Si12 C1 110.2(2)
C122 Si12 C1 112.6(2)
Si12 C121 H12A 109.5
Si12 C121 H12B 109.5
H12A C121 H12B 109.5
Si12 C121 H12C 109.5
H12A C121 H12C 109.5
H12B C121 H12C 109.5
Si12 C122 H12D 109.5
Si12 C122 H12E 109.5
H12D C122 H12E 109.5
Si12 C122 H12F 109.5
H12D C122 H12F 109.5
H12E C122 H12F 109.5
Si12 C123 H12G 109.5
Si12 C123 H12H 109.5
H12G C123 H12H 109.5
Si12 C123 H12I 109.5
H12G C123 H12I 109.5
H12H C123 H12I 109.5
Si22 C2 Si21 117.2(2)
Si22 C2 Al1 117.3(2)
Si21 C2 Al1 112.8(2)
Si22 C2 H2 102.0
Si21 C2 H2 102.0
Al1 C2 H2 102.0
C212 Si21 C213 106.9(3)
C212 Si21 C211 106.6(3)
C213 Si21 C211 107.8(3)
C212 Si21 C2 111.0(2)
C213 Si21 C2 113.7(2)
C211 Si21 C2 110.5(3)
Si21 C211 H21A 109.5
Si21 C211 H21B 109.5
H21A C211 H21B 109.5
Si21 C211 H21C 109.5
H21A C211 H21C 109.5
H21B C211 H21C 109.5
Si21 C212 H21D 109.5
Si21 C212 H21E 109.5
H21D C212 H21E 109.5
Si21 C212 H21F 109.5
H21D C212 H21F 109.5
H21E C212 H21F 109.5
Si21 C213 H21G 109.5
Si21 C213 H21H 109.5
H21G C213 H21H 109.5
Si21 C213 H21I 109.5
H21G C213 H21I 109.5
H21H C213 H21I 109.5
C221 Si22 C2 114.8(2)
C221 Si22 C222 104.4(4)
C2 Si22 C222 110.0(3)
C221 Si22 C223 107.2(4)
C2 Si22 C223 111.5(3)
C222 Si22 C223 108.6(5)
Si22 C221 H22A 109.5
Si22 C221 H22B 109.5
H22A C221 H22B 109.5
Si22 C221 H22C 109.5
H22A C221 H22C 109.5
H22B C221 H22C 109.5
Si22 C222 H22D 109.5
Si22 C222 H22E 109.5
H22D C222 H22E 109.5
Si22 C222 H22F 109.5
H22D C222 H22F 109.5
H22E C222 H22F 109.5
Si22 C223 H22G 109.5
Si22 C223 H22H 109.5
H22G C223 H22H 109.5
Si22 C223 H22I 109.5
H22G C223 H22I 109.5
H22H C223 H22I 109.5
C231 Ge2 C261 107.05(19)
C231 Ge2 C251 105.0(2)
C261 Ge2 C251 109.9(2)
C231 Ge2 C241 113.0(2)
C261 Ge2 C241 114.44(18)
C251 Ge2 C241 107.07(17)
C232 C231 Ge2 174.9(6)
C231 C232 C233 177.7(6)
C234 C233 C238 118.2(6)
C234 C233 C232 122.7(6)
C238 C233 C232 119.0(6)
C233 C234 C235 123.9(9)
C233 C234 H234 118.1
C235 C234 H234 118.1
C236 C235 C234 118.4(9)
C236 C235 H235 120.8
C234 C235 H235 120.8
C235 C236 C237 121.6(8)
C235 C236 H236 119.2
C237 C236 H236 119.2
C236 C237 C238 120.3(10)
C236 C237 H237 119.9
C238 C237 H237 119.9
C233 C238 C237 117.2(9)
C233 C238 H238 121.4
C237 C238 H238 121.4
C242 C241 Ge2 123.5(3)
C242 C241 Al2 114.2(3)
Ge2 C241 Al2 122.3(2)
C241 C242 C243 139.8(9)
C241 C242 C24A 124.6(6)
C243 C242 C24A 23.5(5)
C241 C242 H242 110.1
C243 C242 H242 110.1
C24A C242 H242 120.5
C244 C243 C248 119.4(12)
C244 C243 C242 128.2(11)
C248 C243 C242 112.4(11)
C243 C244 C245 122.0(13)
C243 C244 H244 119.0
C245 C244 H244 119.0
C246 C245 C244 116.8(14)
C246 C245 H245 121.6
C244 C245 H245 121.6
C247 C246 C245 122.2(16)
C247 C246 H246 118.9
C245 C246 H246 118.9
C246 C247 C248 120.6(15)
C246 C247 H247 119.7
C248 C247 H247 119.7
C247 C248 C243 118.6(14)
C247 C248 H248 120.7
C243 C248 H248 120.7
C24B C24A C24F 119.5(9)
C24B C24A C242 114.3(10)
C24F C24A C242 126.1(8)
C24A C24B C24C 120.8(11)
C24A C24B H24B 119.6
C24C C24B H24B 119.6
C24D C24C C24B 118.0(12)
C24D C24C H24C 121.0
C24B C24C H24C 121.0
C24E C24D C24C 122.8(12)
C24E C24D H24D 118.6
C24C C24D H24D 118.6
C24D C24E C24F 119.2(11)
C24D C24E H24E 120.4
C24F C24E H24E 120.4
C24E C24F C24A 119.5(10)
C24E C24F H24F 120.3
C24A C24F H24F 120.3
C252 C251 C256 117.5(5)
C252 C251 Ge2 122.2(4)
C256 C251 Ge2 120.3(4)
C251 C252 C253 120.7(6)
C251 C252 H252 119.7
C253 C252 H252 119.7
C254 C253 C252 119.5(7)
C254 C253 H253 120.2
C252 C253 H253 120.2
C253 C254 C255 121.9(6)
C253 C254 H254 119.1
C255 C254 H254 119.1
C256 C255 C254 117.5(7)
C256 C255 H255 121.2
C254 C255 H255 121.2
C255 C256 C251 122.9(6)
C255 C256 H256 118.6
C251 C256 H256 118.6
C266 C261 C262 117.4(4)
C266 C261 Ge2 120.9(4)
C262 C261 Ge2 121.7(3)
C263 C262 C261 120.2(5)
C263 C262 H262 119.9
C261 C262 H262 119.9
C264 C263 C262 121.0(6)
C264 C263 H263 119.5
C262 C263 H263 119.5
C263 C264 C265 118.9(5)
C263 C264 H264 120.5
C265 C264 H264 120.5
C264 C265 C266 120.3(5)
C264 C265 H265 119.9
C266 C265 H265 119.9
C261 C266 C265 122.0(5)
C261 C266 H266 119.0
C265 C266 H266 119.0
C3 Al2 C4 123.37(17)
C3 Al2 C241 118.52(17)
C4 Al2 C241 118.09(17)
Si32 C3 Si31 116.2(2)
Si32 C3 Al2 114.8(2)
Si31 C3 Al2 116.9(2)
Si32 C3 H3 101.7
Si31 C3 H3 101.7
Al2 C3 H3 101.7
C312 Si31 C313 108.8(3)
C312 Si31 C3 112.5(2)
C313 Si31 C3 111.7(2)
C312 Si31 C311 106.9(4)
C313 Si31 C311 105.2(3)
C3 Si31 C311 111.5(2)
Si31 C311 H31A 109.5
Si31 C311 H31B 109.5
H31A C311 H31B 109.5
Si31 C311 H31C 109.5
H31A C311 H31C 109.5
H31B C311 H31C 109.5
Si31 C312 H31D 109.5
Si31 C312 H31E 109.5
H31D C312 H31E 109.5
Si31 C312 H31F 109.5
H31D C312 H31F 109.5
H31E C312 H31F 109.5
Si31 C313 H31G 109.5
Si31 C313 H31H 109.5
H31G C313 H31H 109.5
Si31 C313 H31I 109.5
H31G C313 H31I 109.5
H31H C313 H31I 109.5
C323 Si32 C321 107.4(3)
C323 Si32 C322 106.3(3)
C321 Si32 C322 108.2(3)
C323 Si32 C3 111.7(2)
C321 Si32 C3 113.6(2)
C322 Si32 C3 109.3(2)
Si32 C321 H32A 109.5
Si32 C321 H32B 109.5
H32A C321 H32B 109.5
Si32 C321 H32C 109.5
H32A C321 H32C 109.5
H32B C321 H32C 109.5
Si32 C322 H32D 109.5
Si32 C322 H32E 109.5
H32D C322 H32E 109.5
Si32 C322 H32F 109.5
H32D C322 H32F 109.5
H32E C322 H32F 109.5
Si32 C323 H32G 109.5
Si32 C323 H32H 109.5
H32G C323 H32H 109.5
Si32 C323 H32I 109.5
H32G C323 H32I 109.5
H32H C323 H32I 109.5
Si42 C4 Si41 116.1(2)
Si42 C4 Al2 117.4(2)
Si41 C4 Al2 116.49(19)
Si42 C4 H4 100.7
Si41 C4 H4 100.7
Al2 C4 H4 100.7
C412 Si41 C411 107.8(3)
C412 Si41 C413 105.7(3)
C411 Si41 C413 107.8(3)
C412 Si41 C4 111.3(2)
C411 Si41 C4 112.3(2)
C413 Si41 C4 111.6(2)
Si41 C411 H41A 109.5
Si41 C411 H41B 109.5
H41A C411 H41B 109.5
Si41 C411 H41C 109.5
H41A C411 H41C 109.5
H41B C411 H41C 109.5
Si41 C412 H41D 109.5
Si41 C412 H41E 109.5
H41D C412 H41E 109.5
Si41 C412 H41F 109.5
H41D C412 H41F 109.5
H41E C412 H41F 109.5
Si41 C413 H41G 109.5
Si41 C413 H41H 109.5
H41G C413 H41H 109.5
Si41 C413 H41I 109.5
H41G C413 H41I 109.5
H41H C413 H41I 109.5
C422 Si42 C4 113.6(2)
C422 Si42 C421 105.5(3)
C4 Si42 C421 113.8(2)
C422 Si42 C423 108.8(3)
C4 Si42 C423 109.2(3)
C421 Si42 C423 105.6(3)
Si42 C421 H42A 109.5
Si42 C421 H42B 109.5
H42A C421 H42B 109.5
Si42 C421 H42C 109.5
H42A C421 H42C 109.5
H42B C421 H42C 109.5
Si42 C422 H42D 109.5
Si42 C422 H42E 109.5
H42D C422 H42E 109.5
Si42 C422 H42F 109.5
H42D C422 H42F 109.5
H42E C422 H42F 109.5
Si42 C423 H42G 109.5
Si42 C423 H42H 109.5
H42G C423 H42H 109.5
Si42 C423 H42I 109.5
H42G C423 H42I 109.5
H42H C423 H42I 109.5

loop_
_geom_bond_atom_site_label_1
_geom_bond_atom_site_label_2
_geom_bond_distance
Ge1 C131 1.893(4)
Ge1 C161 1.930(4)
Ge1 C151 1.935(4)
Ge1 C141 1.938(3)
C131 C132 1.214(6)
C132 C133 1.431(6)
C133 C134 1.375(6)
C133 C138 1.390(6)
C134 C135 1.377(8)
C134 H134 0.9600
C135 C136 1.356(9)
C135 H135 0.9600
C136 C137 1.353(9)
C136 H136 0.9600
C137 C138 1.379(8)
C137 H137 0.9600
C138 H138 0.9600
C141 C142 1.346(5)
C141 Al1 1.981(3)
C142 C143 1.494(5)
C142 H142 0.9600
C143 C144 1.377(6)
C143 C148 1.397(6)
C144 C145 1.389(6)
C144 H144 0.9600
C145 C146 1.374(9)
C145 H145 0.9600
C146 C147 1.369(9)
C146 H146 0.9600
C147 C148 1.386(6)
C147 H147 0.9600
C148 H148 0.9600
C151 C152 1.387(6)
C151 C156 1.396(6)
C152 C153 1.383(7)
C152 H152 0.9600
C153 C154 1.374(9)
C153 H153 0.9600
C154 C155 1.368(9)
C154 H154 0.9600
C155 C156 1.407(7)
C155 H155 0.9600
C156 H156 0.9600
C161 C166 1.383(6)
C161 C162 1.392(5)
C162 C163 1.390(7)
C162 H162 0.9600
C163 C164 1.367(8)
C163 H163 0.9600
C164 C165 1.370(8)
C164 H164 0.9600
C165 C166 1.400(6)
C165 H165 0.9600
C166 H166 0.9600
Al1 C2 1.938(4)
Al1 C1 1.955(3)
C1 Si11 1.873(4)
C1 Si12 1.883(4)
C1 H1 0.9600
Si11 C113 1.850(5)
Si11 C112 1.857(5)
Si11 C111 1.882(5)
C111 H11A 0.9599
C111 H11B 0.9599
C111 H11C 0.9599
C112 H11D 0.9599
C112 H11E 0.9599
C112 H11F 0.9599
C113 H11G 0.9599
C113 H11H 0.9599
C113 H11I 0.9599
Si12 C121 1.857(5)
Si12 C123 1.866(5)
Si12 C122 1.873(5)
C121 H12A 0.9599
C121 H12B 0.9599
C121 H12C 0.9599
C122 H12D 0.9599
C122 H12E 0.9599
C122 H12F 0.9599
C123 H12G 0.9599
C123 H12H 0.9599
C123 H12I 0.9599
C2 Si22 1.864(4)
C2 Si21 1.877(4)
C2 H2 0.9600
Si21 C212 1.867(6)
Si21 C213 1.867(5)
Si21 C211 1.875(5)
C211 H21A 0.9599
C211 H21B 0.9599
C211 H21C 0.9599
C212 H21D 0.9599
C212 H21E 0.9599
C212 H21F 0.9599
C213 H21G 0.9599
C213 H21H 0.9599
C213 H21I 0.9599
Si22 C221 1.855(5)
Si22 C222 1.866(8)
Si22 C223 1.877(7)
C221 H22A 0.9599
C221 H22B 0.9599
C221 H22C 0.9599
C222 H22D 0.9599
C222 H22E 0.9599
C222 H22F 0.9599
C223 H22G 0.9599
C223 H22H 0.9599
C223 H22I 0.9599
Ge2 C231 1.889(5)
Ge2 C261 1.942(4)
Ge2 C251 1.943(4)
Ge2 C241 1.956(4)
C231 C232 1.210(7)
C232 C233 1.461(7)
C233 C234 1.349(10)
C233 C238 1.391(10)
C234 C235 1.367(10)
C234 H234 0.9600
C235 C236 1.316(13)
C235 H235 0.9600
C236 C237 1.365(15)
C236 H236 0.9600
C237 C238 1.421(12)
C237 H237 0.9600
C238 H238 0.9600
C241 C242 1.333(6)
C241 Al2 1.967(4)
C242 C243 1.415(13)
C242 C24A 1.586(13)
C242 H242 0.9600
C243 C244 1.375(13)
C243 C248 1.403(12)
C244 C245 1.400(13)
C244 H244 0.9600
C245 C246 1.380(18)
C245 H245 0.9600
C246 C247 1.365(18)
C246 H246 0.9600
C247 C248 1.386(13)
C247 H247 0.9600
C248 H248 0.9600
C24A C24B 1.367(12)
C24A C24F 1.425(11)
C24B C24C 1.404(14)
C24B H24B 0.9600
C24C C24D 1.383(17)
C24C H24C 0.9600
C24D C24E 1.363(16)
C24D H24D 0.9600
C24E C24F 1.387(11)
C24E H24E 0.9600
C24F H24F 0.9600
C251 C252 1.384(7)
C251 C256 1.400(7)
C252 C253 1.414(8)
C252 H252 0.9600
C253 C254 1.358(10)
C253 H253 0.9600
C254 C255 1.393(10)
C254 H254 0.9600
C255 C256 1.385(7)
C255 H255 0.9600
C256 H256 0.9600
C261 C266 1.370(6)
C261 C262 1.407(7)
C262 C263 1.405(6)
C262 H262 0.9600
C263 C264 1.369(8)
C263 H263 0.9600
C264 C265 1.373(9)
C264 H264 0.9600
C265 C266 1.398(7)
C265 H265 0.9600
C266 H266 0.9600
Al2 C3 1.947(4)
Al2 C4 1.950(4)
C3 Si32 1.876(4)
C3 Si31 1.877(4)
C3 H3 0.9600
Si31 C312 1.855(6)
Si31 C313 1.866(5)
Si31 C311 1.878(6)
C311 H31A 0.9599
C311 H31B 0.9599
C311 H31C 0.9599
C312 H31D 0.9599
C312 H31E 0.9599
C312 H31F 0.9599
C313 H31G 0.9599
C313 H31H 0.9599
C313 H31I 0.9599
Si32 C323 1.856(5)
Si32 C321 1.866(5)
Si32 C322 1.866(7)
C321 H32A 0.9599
C321 H32B 0.9599
C321 H32C 0.9599
C322 H32D 0.9599
C322 H32E 0.9599
C322 H32F 0.9599
C323 H32G 0.9599
C323 H32H 0.9599
C323 H32I 0.9599
C4 Si42 1.874(4)
C4 Si41 1.878(4)
C4 H4 0.9600
Si41 C412 1.849(6)
Si41 C411 1.868(6)
Si41 C413 1.871(6)
C411 H41A 0.9599
C411 H41B 0.9599
C411 H41C 0.9599
C412 H41D 0.9599
C412 H41E 0.9599
C412 H41F 0.9599
C413 H41G 0.9599
C413 H41H 0.9599
C413 H41I 0.9599
Si42 C422 1.869(6)
Si42 C421 1.874(6)
Si42 C423 1.875(6)
C421 H42A 0.9599
C421 H42B 0.9599
C421 H42C 0.9599
C422 H42D 0.9599
C422 H42E 0.9599
C422 H42F 0.9599
C423 H42G 0.9599
C423 H42H 0.9599
C423 H42I 0.9599

loop_
_geom_torsion_atom_site_label_1
_geom_torsion_atom_site_label_2
_geom_torsion_atom_site_label_3
_geom_torsion_atom_site_label_4
_geom_torsion
C161 Ge1 C131 C132 -111(4)
C151 Ge1 C131 C132 134(4)
C141 Ge1 C131 C132 12(4)
Ge1 C131 C132 C133 119(27)
C131 C132 C133 C134 -37(29)
C131 C132 C133 C138 144(29)
C138 C133 C134 C135 -1.0(9)
C132 C133 C134 C135 179.6(6)
C133 C134 C135 C136 0.0(11)
C134 C135 C136 C137 1.7(13)
C135 C136 C137 C138 -2.2(12)
C136 C137 C138 C133 1.1(10)
C134 C133 C138 C137 0.5(8)
C132 C133 C138 C137 179.9(5)
C131 Ge1 C141 C142 -79.1(4)
C161 Ge1 C141 C142 40.8(4)
C151 Ge1 C141 C142 163.8(3)
C131 Ge1 C141 Al1 94.5(3)
C161 Ge1 C141 Al1 -145.7(2)
C151 Ge1 C141 Al1 -22.7(3)
Ge1 C141 C142 C143 5.4(6)
Al1 C141 C142 C143 -168.9(4)
C141 C142 C143 C144 -161.1(5)
C141 C142 C143 C148 22.4(7)
C148 C143 C144 C145 -2.7(7)
C142 C143 C144 C145 -179.3(5)
C143 C144 C145 C146 0.4(9)
C144 C145 C146 C147 0.5(11)
C145 C146 C147 C148 0.9(10)
C146 C147 C148 C143 -3.2(8)
C144 C143 C148 C147 4.0(7)
C142 C143 C148 C147 -179.6(4)
C131 Ge1 C151 C152 0.9(4)
C161 Ge1 C151 C152 -113.3(4)
C141 Ge1 C151 C152 121.6(4)
C131 Ge1 C151 C156 178.3(3)
C161 Ge1 C151 C156 64.1(4)
C141 Ge1 C151 C156 -61.0(4)
C156 C151 C152 C153 0.4(7)
Ge1 C151 C152 C153 177.9(4)
C151 C152 C153 C154 0.3(9)
C152 C153 C154 C155 -1.3(10)
C153 C154 C155 C156 1.5(10)
C152 C151 C156 C155 -0.2(7)
Ge1 C151 C156 C155 -177.7(4)
C154 C155 C156 C151 -0.7(8)
C131 Ge1 C161 C166 163.6(4)
C151 Ge1 C161 C166 -83.7(4)
C141 Ge1 C161 C166 41.6(4)
C131 Ge1 C161 C162 -16.1(4)
C151 Ge1 C161 C162 96.6(4)
C141 Ge1 C161 C162 -138.1(4)
C166 C161 C162 C163 -1.4(7)
Ge1 C161 C162 C163 178.3(4)
C161 C162 C163 C164 1.2(9)
C162 C163 C164 C165 -0.5(10)
C163 C164 C165 C166 -0.1(9)
C162 C161 C166 C165 0.8(7)
Ge1 C161 C166 C165 -178.9(4)
C164 C165 C166 C161 -0.1(8)
C142 C141 Al1 C2 151.9(3)
Ge1 C141 Al1 C2 -22.4(3)
C142 C141 Al1 C1 -27.2(3)
Ge1 C141 Al1 C1 158.5(2)
C2 Al1 C1 Si11 -93.3(3)
C141 Al1 C1 Si11 85.8(2)
C2 Al1 C1 Si12 122.2(2)
C141 Al1 C1 Si12 -58.7(2)
Si12 C1 Si11 C113 -156.6(3)
Al1 C1 Si11 C113 60.8(3)
Si12 C1 Si11 C112 82.4(3)
Al1 C1 Si11 C112 -60.1(3)
Si12 C1 Si11 C111 -39.4(3)
Al1 C1 Si11 C111 178.0(2)
Si11 C1 Si12 C121 -41.2(3)
Al1 C1 Si12 C121 104.7(3)
Si11 C1 Si12 C123 81.7(3)
Al1 C1 Si12 C123 -132.4(3)
Si11 C1 Si12 C122 -160.1(2)
Al1 C1 Si12 C122 -14.2(3)
C1 Al1 C2 Si22 -37.6(3)
C141 Al1 C2 Si22 143.3(2)
C1 Al1 C2 Si21 103.3(2)
C141 Al1 C2 Si21 -75.8(2)
Si22 C2 Si21 C212 154.3(3)
Al1 C2 Si21 C212 13.3(3)
Si22 C2 Si21 C213 33.7(3)
Al1 C2 Si21 C213 -107.3(3)
Si22 C2 Si21 C211 -87.7(3)
Al1 C2 Si21 C211 131.4(3)
Si21 C2 Si22 C221 -71.6(3)
Al1 C2 Si22 C221 67.5(3)
Si21 C2 Si22 C222 171.0(4)
Al1 C2 Si22 C222 -49.8(4)
Si21 C2 Si22 C223 50.5(5)
Al1 C2 Si22 C223 -170.4(4)
C261 Ge2 C231 C232 79(5)
C251 Ge2 C231 C232 -164(5)
C241 Ge2 C231 C232 -48(5)
Ge2 C231 C232 C233 -53(22)
C231 C232 C233 C234 -71(19)
C231 C232 C233 C238 113(19)
C238 C233 C234 C235 -6.2(14)
C232 C233 C234 C235 177.2(8)
C233 C234 C235 C236 2.1(16)
C234 C235 C236 C237 2.3(17)
C235 C236 C237 C238 -2.4(17)
C234 C233 C238 C237 5.8(12)
C232 C233 C238 C237 -177.5(7)
C236 C237 C238 C233 -1.8(15)
C231 Ge2 C241 C242 85.8(4)
C261 Ge2 C241 C242 -37.1(4)
C251 Ge2 C241 C242 -159.1(4)
C231 Ge2 C241 Al2 -95.8(3)
C261 Ge2 C241 Al2 141.3(2)
C251 Ge2 C241 Al2 19.3(3)
Ge2 C241 C242 C243 10.3(14)
Al2 C241 C242 C243 -168.2(12)
Ge2 C241 C242 C24A -14.2(9)
Al2 C241 C242 C24A 167.3(7)
C241 C242 C243 C244 128.8(17)
C24A C242 C243 C244 -172(4)
C241 C242 C243 C248 -52(2)
C24A C242 C243 C248 6.6(17)
C248 C243 C244 C245 5(3)
C242 C243 C244 C245 -176.2(15)
C243 C244 C245 C246 -2(3)
C244 C245 C246 C247 -3(4)
C245 C246 C247 C248 6(4)
C246 C247 C248 C243 -3(3)
C244 C243 C248 C247 -2(3)
C242 C243 C248 C247 178.8(14)
C241 C242 C24A C24B 151.7(10)
C243 C242 C24A C24B 14(2)
C241 C242 C24A C24F -25.5(16)
C243 C242 C24A C24F -163(4)
C24F C24A C24B C24C 0(2)
C242 C24A C24B C24C -177.0(13)
C24A C24B C24C C24D 4(3)
C24B C24C C24D C24E -5(3)
C24C C24D C24E C24F 2(2)
C24D C24E C24F C24A 2(2)
C24B C24A C24F C24E -4(2)
C242 C24A C24F C24E 173.5(11)
C231 Ge2 C251 C252 19.3(4)
C261 Ge2 C251 C252 134.1(4)
C241 Ge2 C251 C252 -101.1(4)
C231 Ge2 C251 C256 -159.6(4)
C261 Ge2 C251 C256 -44.8(4)
C241 Ge2 C251 C256 80.1(4)
C256 C251 C252 C253 -0.5(7)
Ge2 C251 C252 C253 -179.5(4)
C251 C252 C253 C254 -0.3(8)
C252 C253 C254 C255 1.3(10)
C253 C254 C255 C256 -1.4(10)
C254 C255 C256 C251 0.6(9)
C252 C251 C256 C255 0.4(7)
Ge2 C251 C256 C255 179.3(4)
C231 Ge2 C261 C266 32.5(5)
C251 Ge2 C261 C266 -80.9(5)
C241 Ge2 C261 C266 158.6(4)
C231 Ge2 C261 C262 -145.3(4)
C251 Ge2 C261 C262 101.3(4)
C241 Ge2 C261 C262 -19.2(4)
C266 C261 C262 C263 -0.6(8)
Ge2 C261 C262 C263 177.3(4)
C261 C262 C263 C264 0.3(9)
C262 C263 C264 C265 2.6(10)
C263 C264 C265 C266 -5.1(10)
C262 C261 C266 C265 -2.0(9)
Ge2 C261 C266 C265 -179.9(5)
C264 C265 C266 C261 4.9(10)
C242 C241 Al2 C3 46.0(4)
Ge2 C241 Al2 C3 -132.6(2)
C242 C241 Al2 C4 -132.8(3)
Ge2 C241 Al2 C4 48.7(3)
C4 Al2 C3 Si32 92.6(3)
C241 Al2 C3 Si32 -86.0(3)
C4 Al2 C3 Si31 -126.1(2)
C241 Al2 C3 Si31 55.2(3)
Si32 C3 Si31 C312 77.3(4)
Al2 C3 Si31 C312 -63.4(4)
Si32 C3 Si31 C313 -45.4(3)
Al2 C3 Si31 C313 173.9(3)
Si32 C3 Si31 C311 -162.7(3)
Al2 C3 Si31 C311 56.6(3)
Si31 C3 Si32 C323 78.2(3)
Al2 C3 Si32 C323 -140.3(3)
Si31 C3 Si32 C321 -43.5(4)
Al2 C3 Si32 C321 98.0(3)
Si31 C3 Si32 C322 -164.5(3)
Al2 C3 Si32 C322 -22.9(3)
C3 Al2 C4 Si42 -119.6(2)
C241 Al2 C4 Si42 59.1(3)
C3 Al2 C4 Si41 24.7(3)
C241 Al2 C4 Si41 -156.7(2)
Si42 C4 Si41 C412 -166.9(3)
Al2 C4 Si41 C412 48.4(3)
Si42 C4 Si41 C411 72.1(3)
Al2 C4 Si41 C411 -72.6(3)
Si42 C4 Si41 C413 -49.1(4)
Al2 C4 Si41 C413 166.2(3)
Si41 C4 Si42 C422 -36.4(4)
Al2 C4 Si42 C422 108.0(4)
Si41 C4 Si42 C421 -157.1(3)
Al2 C4 Si42 C421 -12.7(3)
Si41 C4 Si42 C423 85.2(3)
Al2 C4 Si42 C423 -130.4(3)
